data_1533469
loop_
_publ_author_name
'Grigor'ev, M.S.'
'Bessonov, A.A.'
'Makarenkov, V.I.'
'Fedoseev, A.M.'

_publ_section_title
;
 Model of the (Pu O2)2 Si O4 * 2(H2 O) crystal structure based on powder
 X-ray diffraction data
;
_journal_name_full Radiokhimiya
_journal_page_first 236
_journal_page_last 239
_journal_volume 45
_journal_year 2003
_chemical_formula_sum 'H4 O10 Pu2 Si'
_chemical_name_systematic '(Pu O2)2 (Si O4) (H2 O)2'
_space_group_IT_number 141
_symmetry_space_group_name_Hall '-I 4bd 2'
_symmetry_space_group_name_H-M 'I 41/a m d :2'
_cell_angle_alpha 90
_cell_angle_beta 90
_cell_angle_gamma 90
_cell_formula_units_Z 4
_cell_length_a 6.912
_cell_length_b 6.912
_cell_length_c 18.563
_cell_volume 886.861
_citation_journal_id_ASTM RADKAU
_cod_data_source_file Grigorev_RADKAU_2003_888.cif
_cod_data_source_block H4O10Pu2Si1
_cod_original_cell_volume 886.8611
_cod_original_formula_sum 'H4 O10 Pu2 Si1'
_cod_database_code 1533469

loop_
_symmetry_equiv_pos_as_xyz
x,y,z
-y+1/4,x+3/4,z+1/4
-x+1/2,-y,z+1/2
y+1/4,-x+1/4,z+3/4
x,-y,-z
y+1/4,x+3/4,-z+1/4
-x+1/2,y,-z+1/2
-y+1/4,-x+1/4,-z+3/4
-x,-y,-z
y-1/4,-x-3/4,-z-1/4
x-1/2,y,-z-1/2
-y-1/4,x-1/4,-z-3/4
-x,y,z
-y-1/4,-x-3/4,z-1/4
x-1/2,-y,z-1/2
y-1/4,x-1/4,z-3/4
x+1/2,y+1/2,z+1/2
-y+3/4,x+5/4,z+3/4
-x+1,-y+1/2,z+1
y+3/4,-x+3/4,z+5/4
x+1/2,-y+1/2,-z+1/2
y+3/4,x+5/4,-z+3/4
-x+1,y+1/2,-z+1
-y+3/4,-x+3/4,-z+5/4
-x+1/2,-y+1/2,-z+1/2
y+1/4,-x-1/4,-z+1/4
x,y+1/2,-z
-y+1/4,x+1/4,-z-1/4
-x+1/2,y+1/2,z+1/2
-y+1/4,-x-1/4,z+1/4
x,-y+1/2,z
y+1/4,x+1/4,z-1/4

loop_
_atom_site_label
_atom_site_type_symbol
_atom_site_fract_x
_atom_site_fract_y
_atom_site_fract_z
_atom_site_occupancy
_atom_site_U_iso_or_equiv
Pu1 Pu+6 0 0.25 0.545 1 0.0
O2 O-2 0 0.428 0.4326 1 0.0
Si1 Si+4 0 0.25 0.375 1 0.0
O3 O-2 0 0.25 0.674 1 0.0
O1 O-2 0.258 0.25 0.545 1 0.0
